data_7032714
loop_
_publ_author_name
'Grau, Michaela'
'Kyriacou, Andrew'
'Cabedo Martinez, Fernando'
'de Wispelaere, Irene M.'
'White, Andrew J. P.'
'Britovsek, George J. P.'

_publ_section_title
;
 Unraveling the origins of catalyst degradation in non-heme iron-based
 alkane oxidation.
;
_journal_issue 45
_journal_name_full 'Dalton transactions (Cambridge, England : 2003)'
_journal_page_first 17108
_journal_page_last 17119
_journal_paper_doi 10.1039/c4dt02067g
_journal_volume 43
_journal_year 2014
_chemical_formula_moiety 'C31 H31 F6 Fe N3 O13 S2'
_chemical_formula_sum 'C31 H31 F6 Fe N3 O13 S2'
_chemical_formula_weight 887.56
_chemical_name_systematic
; 
 ? 
;
_space_group_IT_number 2
_symmetry_cell_setting triclinic
_symmetry_space_group_name_Hall '-P 1'
_symmetry_space_group_name_H-M 'P -1'
_atom_sites_solution_hydrogens geom
_atom_sites_solution_primary direct
_atom_sites_solution_secondary difmap
_audit_creation_method SHELXL-97
_cell_angle_alpha 81.615(2)
_cell_angle_beta 70.378(3)
_cell_angle_gamma 88.442(3)
_cell_formula_units_Z 2
_cell_length_a 12.1402(4)
_cell_length_b 12.1595(4)
_cell_length_c 13.5926(3)
_cell_measurement_reflns_used 8106
_cell_measurement_temperature 173
_cell_measurement_theta_max 32.5779
_cell_measurement_theta_min 3.1039
_cell_volume 1869.29(10)
_computing_cell_refinement 'CrysAlis RED, Oxford Diffraction Ltd'
_computing_data_collection 'CrysAlis CCD, Oxford Diffraction Ltd'
_computing_data_reduction 'CrysAlis RED, Oxford Diffraction Ltd'
_computing_molecular_graphics 'Bruker SHELXTL'
_computing_publication_material 'Bruker SHELXTL'
_computing_structure_refinement 'SHELXL-97 (Sheldrick, 1997)'
_computing_structure_solution 'SHELXS-97 (Sheldrick, 1990)'
_diffrn_ambient_temperature 173
_diffrn_detector_area_resol_mean 15.9825
_diffrn_measured_fraction_theta_full 0.985
_diffrn_measured_fraction_theta_max 0.885
_diffrn_measurement_device_type 'OD Xcalibur 3'
_diffrn_measurement_method 'omega scans'
_diffrn_radiation_monochromator graphite
_diffrn_radiation_source 'Enhance (Mo) X-ray Source'
_diffrn_radiation_type MoK\a
_diffrn_radiation_wavelength 0.71073
_diffrn_reflns_av_R_equivalents 0.0184
_diffrn_reflns_av_sigmaI/netI 0.0358
_diffrn_reflns_limit_h_max 17
_diffrn_reflns_limit_h_min -15
_diffrn_reflns_limit_k_max 18
_diffrn_reflns_limit_k_min -15
_diffrn_reflns_limit_l_max 19
_diffrn_reflns_limit_l_min -19
_diffrn_reflns_number 21510
_diffrn_reflns_theta_full 30.88
_diffrn_reflns_theta_max 32.65
_diffrn_reflns_theta_min 3.11
_exptl_absorpt_coefficient_mu 0.612
_exptl_absorpt_correction_T_max 0.935
_exptl_absorpt_correction_T_min 0.875
_exptl_absorpt_correction_type analytical
_exptl_absorpt_process_details
; 
CrysAlisPro, Agilent Technologies, 
Version 1.171.35.15 (release 03-08-2011 CrysAlis171 .NET) 
(compiled Aug  3 2011,13:03:54) 
Analytical numeric absorption correction using a multifaceted crystal 
model based on expressions derived by R.C. Clark & J.S. Reid. 
(Clark, R. C. & Reid, J. S. (1995). Acta Cryst. A51, 887-897) 
;
_exptl_crystal_colour Orange-red
_exptl_crystal_density_diffrn 1.577
_exptl_crystal_density_method 'not measured'
_exptl_crystal_description blocks
_exptl_crystal_F_000 908
_exptl_crystal_size_max 0.32
_exptl_crystal_size_mid 0.25
_exptl_crystal_size_min 0.17
_refine_diff_density_max 0.568
_refine_diff_density_min -0.574
_refine_diff_density_rms 0.063
_refine_ls_extinction_method none
_refine_ls_goodness_of_fit_ref 1.044
_refine_ls_hydrogen_treatment constr
_refine_ls_matrix_type full
_refine_ls_number_parameters 581
_refine_ls_number_reflns 12149
_refine_ls_number_restraints 222
_refine_ls_restrained_S_all 1.056
_refine_ls_R_factor_all 0.0668
_refine_ls_R_factor_gt 0.0473
_refine_ls_shift/su_max 0.001
_refine_ls_shift/su_mean 0.000
_refine_ls_structure_factor_coef Fsqd
_refine_ls_weighting_details 'calc w=1/[\s^2^(Fo^2^)+(0.0610P)^2^+0.6259P] where P=(Fo^2^+2Fc^2^)/3'
_refine_ls_weighting_scheme calc
_refine_ls_wR_factor_gt 0.1205
_refine_ls_wR_factor_ref 0.1310
_reflns_number_gt 9276
_reflns_number_total 12149
_reflns_threshold_expression >2sigma(I)
_cod_data_source_file c4dt02067g2.cif
_cod_data_source_block '[Fe(8)(OTf)2(thf)]'
_cod_depositor_comments
;
The following automatic conversions were performed:

'_symmetry_cell_setting' value 'Triclinic' changed to 'triclinic'
according to
/usr/data/users/saulius/crontab/automatic-downloads/rss-feeds/RSC/lib/dictionaries/cif_core.dic
dictionary named 'cif_core.dic' version 2.4.2 from 2011-04-26.

Automatic conversion script
Id: cif_fix_values 2827 2014-09-09 07:05:25Z andrius 

 Adding full bibliography for 7032713--7032715.cif.
;
_cod_original_sg_symbol_H-M P-1
_cod_database_code 7032714

loop_
_symmetry_equiv_pos_as_xyz
'x, y, z'
'-x, -y, -z'

loop_
_atom_site_label
_atom_site_type_symbol
_atom_site_fract_x
_atom_site_fract_y
_atom_site_fract_z
_atom_site_U_iso_or_equiv
_atom_site_adp_type
_atom_site_occupancy
_atom_site_symmetry_multiplicity
_atom_site_calc_flag
_atom_site_refinement_flags
_atom_site_disorder_assembly
_atom_site_disorder_group
Fe Fe 0.41159(2) 0.74036(2) 0.293273(19) 0.02765(7) Uani 1 1 d . . .
N1 N 0.28642(13) 0.63389(11) 0.27430(11) 0.0271(3) Uani 1 1 d . B .
C2 C 0.27118(16) 0.53088(14) 0.32684(14) 0.0289(3) Uani 1 1 d . . .
C3 C 0.16759(18) 0.47136(16) 0.34842(18) 0.0403(5) Uani 1 1 d . B .
H3A H 0.1558 0.3985 0.3871 0.048 Uiso 1 1 calc R . .
C4 C 0.08179(19) 0.52152(17) 0.31172(19) 0.0443(5) Uani 1 1 d . . .
H4A H 0.0091 0.4837 0.3274 0.053 Uiso 1 1 calc R B .
C5 C 0.10154(17) 0.62654(15) 0.25227(17) 0.0370(4) Uani 1 1 d . B .
H5A H 0.0446 0.6603 0.2246 0.044 Uiso 1 1 calc R . .
C6 C 0.20665(15) 0.68047(13) 0.23461(14) 0.0282(3) Uani 1 1 d . . .
C7 C 0.37672(15) 0.50077(14) 0.35995(13) 0.0287(3) Uani 1 1 d . B .
O7 O 0.44161(11) 0.57880(10) 0.35951(10) 0.0322(3) Uani 1 1 d . B .
N8 N 0.40344(14) 0.39577(12) 0.38509(13) 0.0323(3) Uani 1 1 d . . .
C9 C 0.34297(17) 0.29871(14) 0.37798(15) 0.0337(4) Uani 1 1 d D A .
C10 C 0.26852(19) 0.23310(16) 0.46753(16) 0.0373(4) Uani 1 1 d D . .
C11 C 0.2205(2) 0.13588(18) 0.45379(19) 0.0495(5) Uani 1 1 d D A .
H11A H 0.1697 0.0901 0.5137 0.059 Uiso 1 1 calc R . .
C12 C 0.2453(2) 0.1045(2) 0.3548(2) 0.0543(6) Uani 1 1 d . . .
H12A H 0.2133 0.0370 0.3475 0.065 Uiso 1 1 calc R A .
C13 C 0.3165(2) 0.1716(2) 0.26705(19) 0.0524(6) Uani 1 1 d . A .
H13A H 0.3316 0.1515 0.1988 0.063 Uiso 1 1 calc R . .
C14 C 0.3658(2) 0.26788(18) 0.27816(17) 0.0437(5) Uani 1 1 d . . .
H14A H 0.4156 0.3135 0.2175 0.052 Uiso 1 1 calc R A .
C15 C 0.2277(4) 0.2617(2) 0.5783(2) 0.0377(8) Uani 0.815(6) 1 d PDU A 1
O15 O 0.1374(2) 0.2254(2) 0.64385(17) 0.0648(9) Uani 0.815(6) 1 d PD A 1
O16 O 0.3002(2) 0.3298(2) 0.59422(16) 0.0487(6) Uani 0.815(6) 1 d PDU A 1
C17 C 0.2635(5) 0.3602(6) 0.7008(4) 0.0576(14) Uani 0.815(6) 1 d PDU A 1
H17A H 0.1969 0.4098 0.7104 0.086 Uiso 0.815(6) 1 calc PR A 1
H17B H 0.3286 0.3982 0.7103 0.086 Uiso 0.815(6) 1 calc PR A 1
H17C H 0.2406 0.2928 0.7529 0.086 Uiso 0.815(6) 1 calc PR A 1
C15' C 0.2482(15) 0.2577(10) 0.5770(8) 0.060(7) Uiso 0.185(6) 1 d PDU A 2
O15' O 0.2204(11) 0.1798(9) 0.6529(8) 0.067(4) Uiso 0.185(6) 1 d PD A 2
O16' O 0.2570(11) 0.3562(8) 0.5912(9) 0.049(3) Uiso 0.185(6) 1 d PDU A 2
C17' C 0.249(3) 0.379(3) 0.695(2) 0.079(9) Uiso 0.185(6) 1 d PDU A 2
H17D H 0.1847 0.3344 0.7482 0.119 Uiso 0.185(6) 1 calc PR A 2
H17E H 0.2355 0.4578 0.6989 0.119 Uiso 0.185(6) 1 calc PR A 2
H17F H 0.3228 0.3586 0.7073 0.119 Uiso 0.185(6) 1 calc PR A 2
C18 C 0.24661(16) 0.79773(14) 0.18207(14) 0.0293(3) Uani 1 1 d . B .
O18 O 0.31638(12) 0.84486(10) 0.21354(11) 0.0339(3) Uani 1 1 d . B .
N19 N 0.21158(14) 0.84962(12) 0.10520(12) 0.0307(3) Uani 1 1 d . . .
C20 C 0.14245(17) 0.79809(15) 0.05601(15) 0.0325(4) Uani 1 1 d . B .
C21 C 0.02702(17) 0.82795(15) 0.06800(15) 0.0340(4) Uani 1 1 d . . .
C22 C -0.0333(2) 0.77447(19) 0.0165(2) 0.0483(5) Uani 1 1 d . B .
H22A H -0.1120 0.7931 0.0244 0.058 Uiso 1 1 calc R . .
C23 C 0.0196(3) 0.6952(2) -0.0456(2) 0.0649(8) Uani 1 1 d . . .
H23A H -0.0231 0.6584 -0.0789 0.078 Uiso 1 1 calc R B .
C24 C 0.1348(3) 0.6691(2) -0.0595(3) 0.0684(8) Uani 1 1 d . B .
H24A H 0.1722 0.6162 -0.1042 0.082 Uiso 1 1 calc R . .
C25 C 0.1961(2) 0.72004(19) -0.00816(19) 0.0491(5) Uani 1 1 d . . .
H25A H 0.2750 0.7013 -0.0171 0.059 Uiso 1 1 calc R B .
C26 C -0.03772(19) 0.91466(17) 0.12966(16) 0.0393(4) Uani 1 1 d . B .
O26 O -0.13073(19) 0.9467(2) 0.12638(18) 0.0806(7) Uani 1 1 d . . .
O27 O 0.01623(15) 0.95426(15) 0.18654(14) 0.0527(4) Uani 1 1 d . . .
C28 C -0.0431(3) 1.0399(2) 0.2473(2) 0.0679(8) Uani 1 1 d . B .
H28A H -0.0854 1.0871 0.2078 0.102 Uiso 1 1 calc R . .
H28B H 0.0146 1.0854 0.2603 0.102 Uiso 1 1 calc R . .
H28C H -0.0985 1.0053 0.3148 0.102 Uiso 1 1 calc R . .
C29 C 0.51416(19) 0.37493(18) 0.4067(2) 0.0445(5) Uani 1 1 d . B .
H29A H 0.5797 0.4077 0.3455 0.067 Uiso 1 1 calc R . .
H29B H 0.5245 0.2946 0.4204 0.067 Uiso 1 1 calc R . .
H29C H 0.5117 0.4086 0.4687 0.067 Uiso 1 1 calc R . .
C30 C 0.25936(19) 0.96257(16) 0.05940(17) 0.0411(5) Uani 1 1 d . B .
H30A H 0.2414 1.0096 0.1153 0.062 Uiso 1 1 calc R . .
H30B H 0.2242 0.9937 0.0065 0.062 Uiso 1 1 calc R . .
H30C H 0.3444 0.9597 0.0259 0.062 Uiso 1 1 calc R . .
S40 S 0.21840(5) 0.72454(5) 0.54778(4) 0.03802(16) Uani 0.8947(17) 1 d PDU B 1
O41 O 0.3005(2) 0.7709(3) 0.4466(2) 0.0511(8) Uani 0.8947(17) 1 d PDU B 1
O42 O 0.20318(18) 0.60640(15) 0.56104(18) 0.0622(6) Uani 0.8947(17) 1 d PD B 1
O43 O 0.2304(2) 0.7716(3) 0.6335(2) 0.0770(8) Uani 0.8947(17) 1 d PDU B 1
C40 C 0.0795(2) 0.77615(19) 0.5391(2) 0.0429(5) Uani 0.8947(17) 1 d PD B 1
F41 F -0.00612(13) 0.74820(14) 0.63041(15) 0.0632(5) Uani 0.8947(17) 1 d PD B 1
F42 F 0.0807(2) 0.88605(14) 0.51811(17) 0.0694(6) Uani 0.8947(17) 1 d PDU B 1
F43 F 0.05231(19) 0.7347(2) 0.46641(18) 0.0855(7) Uani 0.8947(17) 1 d PDU B 1
S40' S 0.1664(5) 0.7615(4) 0.5103(4) 0.0472(15) Uiso 0.1053(17) 1 d PDU B 2
O41' O 0.2910(12) 0.755(2) 0.4516(17) 0.055(8) Uiso 0.1053(17) 1 d PDU B 2
O42' O 0.1305(19) 0.8753(10) 0.5190(17) 0.073(6) Uiso 0.1053(17) 1 d PDU B 2
O43' O 0.0929(15) 0.6889(13) 0.4871(13) 0.063(4) Uiso 0.1053(17) 1 d PDU B 2
C40' C 0.1614(12) 0.7093(11) 0.6440(10) 0.046(5) Uiso 0.1053(17) 1 d PD B 2
F41' F 0.0522(11) 0.7102(12) 0.7091(9) 0.073(4) Uiso 0.1053(17) 1 d PD B 2
F42' F 0.1981(14) 0.6069(10) 0.6485(12) 0.084(5) Uiso 0.1053(17) 1 d PD B 2
F43' F 0.2276(14) 0.7722(13) 0.6721(12) 0.063(5) Uiso 0.1053(17) 1 d PDU B 2
S50 S 0.57938(5) 0.71282(4) 0.04524(4) 0.03760(11) Uani 1 1 d . . .
O51 O 0.55288(13) 0.71675(12) 0.15717(11) 0.0411(3) Uani 1 1 d . B .
O52 O 0.47996(19) 0.70960(19) 0.01263(16) 0.0692(5) Uani 1 1 d . B .
O53 O 0.6757(2) 0.78435(16) -0.02000(14) 0.0706(6) Uani 1 1 d . B .
C50 C 0.6398(3) 0.5761(2) 0.0344(2) 0.0635(7) Uani 1 1 d . B .
F51 F 0.6696(2) 0.55301(17) -0.06226(16) 0.1016(7) Uani 1 1 d . . .
F52 F 0.7363(2) 0.57057(19) 0.0633(2) 0.1061(8) Uani 1 1 d . . .
F53 F 0.5668(3) 0.49785(14) 0.09687(18) 0.1060(8) Uani 1 1 d . . .
O60 O 0.5158(4) 0.8713(4) 0.3001(3) 0.0333(8) Uani 0.703(9) 1 d PDU B 1
C61 C 0.5192(5) 0.9190(4) 0.3888(3) 0.0451(10) Uani 0.703(9) 1 d PDU B 1
H61A H 0.5346 0.8614 0.4418 0.054 Uiso 0.703(9) 1 calc PR B 1
H61B H 0.4438 0.9539 0.4224 0.054 Uiso 0.703(9) 1 calc PR B 1
C62 C 0.6144(5) 1.0031(4) 0.3479(3) 0.0670(17) Uani 0.703(9) 1 d PDU B 1
H62A H 0.6909 0.9687 0.3419 0.080 Uiso 0.703(9) 1 calc PR B 1
H62B H 0.6016 1.0614 0.3941 0.080 Uiso 0.703(9) 1 calc PR B 1
C63 C 0.6092(7) 1.0510(5) 0.2395(5) 0.063(2) Uani 0.703(9) 1 d PDU B 1
H63A H 0.5526 1.1119 0.2449 0.075 Uiso 0.703(9) 1 calc PR B 1
H63B H 0.6871 1.0798 0.1912 0.075 Uiso 0.703(9) 1 calc PR B 1
C64 C 0.5699(4) 0.9535(3) 0.2016(2) 0.0427(10) Uani 0.703(9) 1 d PDU B 1
H64A H 0.6372 0.9208 0.1513 0.051 Uiso 0.703(9) 1 calc PR B 1
H64B H 0.5118 0.9766 0.1665 0.051 Uiso 0.703(9) 1 calc PR B 1
O60' O 0.4961(9) 0.8861(8) 0.2962(8) 0.029(2) Uiso 0.297(9) 1 d PDU B 2
C61' C 0.4899(9) 0.9361(8) 0.3852(7) 0.040(3) Uiso 0.297(9) 1 d PDU B 2
H61C H 0.5245 0.8872 0.4315 0.048 Uiso 0.297(9) 1 calc PR B 2
H61D H 0.4074 0.9488 0.4262 0.048 Uiso 0.297(9) 1 calc PR B 2
C62' C 0.5553(8) 1.0422(6) 0.3470(5) 0.0392(19) Uiso 0.297(9) 1 d PDU B 2
H62C H 0.6130 1.0474 0.3833 0.047 Uiso 0.297(9) 1 calc PR B 2
H62D H 0.5014 1.1051 0.3608 0.047 Uiso 0.297(9) 1 calc PR B 2
C63' C 0.6165(14) 1.0455(10) 0.2304(8) 0.041(3) Uiso 0.297(9) 1 d PDU B 2
H63C H 0.6996 1.0690 0.2103 0.049 Uiso 0.297(9) 1 calc PR B 2
H63D H 0.5781 1.0977 0.1897 0.049 Uiso 0.297(9) 1 calc PR B 2
C64' C 0.6065(11) 0.9272(10) 0.2105(9) 0.066(4) Uiso 0.297(9) 1 d PDU B 2
H64C H 0.6004 0.9256 0.1399 0.079 Uiso 0.297(9) 1 calc PR B 2
H64D H 0.6741 0.8828 0.2167 0.079 Uiso 0.297(9) 1 calc PR B 2

loop_
_atom_site_aniso_label
_atom_site_aniso_U_11
_atom_site_aniso_U_22
_atom_site_aniso_U_33
_atom_site_aniso_U_23
_atom_site_aniso_U_13
_atom_site_aniso_U_12
Fe 0.02736(13) 0.02688(12) 0.02968(13) 0.00116(9) -0.01245(10) -0.00684(9)
N1 0.0267(7) 0.0247(6) 0.0307(7) 0.0035(5) -0.0132(6) -0.0041(5)
C2 0.0294(8) 0.0255(7) 0.0336(8) 0.0048(6) -0.0164(7) -0.0044(6)
C3 0.0359(10) 0.0296(8) 0.0563(12) 0.0150(8) -0.0247(9) -0.0106(7)
C4 0.0342(10) 0.0364(10) 0.0652(14) 0.0150(9) -0.0288(10) -0.0127(8)
C5 0.0311(9) 0.0324(9) 0.0506(11) 0.0091(8) -0.0236(8) -0.0061(7)
C6 0.0296(8) 0.0244(7) 0.0329(8) 0.0030(6) -0.0161(7) -0.0039(6)
C7 0.0275(8) 0.0296(8) 0.0290(8) 0.0058(6) -0.0132(7) -0.0054(6)
O7 0.0308(6) 0.0309(6) 0.0381(7) 0.0047(5) -0.0192(5) -0.0064(5)
N8 0.0303(7) 0.0293(7) 0.0394(8) 0.0071(6) -0.0191(7) -0.0034(6)
C9 0.0375(10) 0.0270(8) 0.0405(9) 0.0052(7) -0.0220(8) -0.0025(7)
C10 0.0424(11) 0.0320(9) 0.0403(10) 0.0069(7) -0.0219(9) -0.0061(8)
C11 0.0576(14) 0.0398(11) 0.0517(12) 0.0102(9) -0.0247(11) -0.0170(10)
C12 0.0689(16) 0.0428(12) 0.0595(14) -0.0016(10) -0.0335(13) -0.0142(11)
C13 0.0677(16) 0.0512(13) 0.0446(12) -0.0051(10) -0.0273(12) -0.0065(11)
C14 0.0502(13) 0.0419(10) 0.0395(10) 0.0049(8) -0.0196(9) -0.0063(9)
C15 0.0371(15) 0.0377(15) 0.0372(15) 0.0062(9) -0.0152(11) -0.0064(10)
O15 0.0524(15) 0.0845(18) 0.0492(13) -0.0072(11) -0.0051(10) -0.0286(13)
O16 0.0424(13) 0.0647(14) 0.0370(10) -0.0052(9) -0.0101(9) -0.0187(11)
C17 0.055(2) 0.082(3) 0.0361(15) -0.0103(17) -0.0135(16) -0.021(3)
C18 0.0290(8) 0.0250(7) 0.0345(8) 0.0023(6) -0.0141(7) -0.0028(6)
O18 0.0377(7) 0.0266(6) 0.0415(7) 0.0044(5) -0.0217(6) -0.0085(5)
N19 0.0327(8) 0.0257(6) 0.0356(8) 0.0056(5) -0.0174(6) -0.0048(6)
C20 0.0373(9) 0.0286(8) 0.0355(9) 0.0021(7) -0.0200(8) -0.0014(7)
C21 0.0373(10) 0.0316(8) 0.0353(9) 0.0039(7) -0.0186(8) -0.0024(7)
C22 0.0506(13) 0.0460(11) 0.0592(13) 0.0003(10) -0.0354(11) -0.0037(10)
C23 0.085(2) 0.0529(14) 0.084(2) -0.0225(13) -0.0579(18) 0.0038(13)
C24 0.093(2) 0.0545(15) 0.0796(19) -0.0334(14) -0.0486(18) 0.0213(15)
C25 0.0555(14) 0.0459(12) 0.0538(13) -0.0111(10) -0.0277(11) 0.0103(10)
C26 0.0393(11) 0.0407(10) 0.0363(10) 0.0024(8) -0.0140(8) 0.0020(8)
O26 0.0674(13) 0.1115(17) 0.0873(15) -0.0430(13) -0.0496(12) 0.0499(13)
O27 0.0439(9) 0.0606(10) 0.0576(10) -0.0252(8) -0.0154(8) 0.0022(8)
C28 0.074(2) 0.0629(16) 0.0621(16) -0.0274(13) -0.0092(14) 0.0032(14)
C29 0.0366(10) 0.0399(10) 0.0632(14) 0.0060(9) -0.0304(10) -0.0008(8)
C30 0.0441(11) 0.0326(9) 0.0464(11) 0.0143(8) -0.0221(9) -0.0115(8)
S40 0.0277(3) 0.0481(3) 0.0339(3) -0.0030(2) -0.0055(2) -0.0037(2)
O41 0.0401(11) 0.0538(14) 0.0436(12) -0.0073(9) 0.0080(8) -0.0141(9)
O42 0.0504(12) 0.0440(10) 0.0724(14) 0.0090(9) -0.0019(10) 0.0027(8)
O43 0.0554(14) 0.129(2) 0.0589(15) -0.0402(15) -0.0240(12) 0.0036(13)
C40 0.0338(12) 0.0383(11) 0.0567(14) -0.0098(10) -0.0140(10) -0.0004(9)
F41 0.0309(8) 0.0558(9) 0.0849(12) -0.0115(8) 0.0051(7) -0.0062(7)
F42 0.0655(13) 0.0403(8) 0.0903(14) 0.0049(8) -0.0163(11) 0.0050(8)
F43 0.0672(13) 0.1194(18) 0.1026(16) -0.0573(14) -0.0556(13) 0.0235(12)
S50 0.0486(3) 0.0324(2) 0.0321(2) -0.00547(17) -0.0134(2) -0.00284(19)
O51 0.0430(8) 0.0475(8) 0.0318(7) -0.0080(6) -0.0099(6) -0.0030(6)
O52 0.0715(13) 0.0897(14) 0.0677(12) -0.0287(11) -0.0455(11) 0.0205(11)
O53 0.0957(16) 0.0583(11) 0.0430(9) 0.0040(8) -0.0059(9) -0.0334(10)
C50 0.083(2) 0.0478(13) 0.0699(17) -0.0252(12) -0.0332(16) 0.0116(13)
F51 0.143(2) 0.0866(13) 0.0840(13) -0.0567(11) -0.0338(13) 0.0333(13)
F52 0.1003(16) 0.1051(16) 0.145(2) -0.0530(15) -0.0717(16) 0.0541(13)
F53 0.178(2) 0.0362(8) 0.1056(15) 0.0014(9) -0.0521(16) -0.0258(11)
O60 0.0310(17) 0.0369(15) 0.0301(12) -0.0051(10) -0.0067(12) -0.0131(15)
C61 0.059(3) 0.0412(18) 0.047(2) -0.0095(13) -0.0315(19) -0.0014(18)
C62 0.073(3) 0.078(3) 0.052(2) -0.0200(19) -0.0150(19) -0.038(3)
C63 0.054(3) 0.035(2) 0.077(4) -0.0155(18) 0.011(2) -0.0171(17)
C64 0.049(2) 0.0418(17) 0.0297(14) 0.0038(11) -0.0048(13) -0.0260(16)

loop_
_atom_type_symbol
_atom_type_description
_atom_type_scat_dispersion_real
_atom_type_scat_dispersion_imag
_atom_type_scat_source
C C 0.0033 0.0016 'International Tables Vol C Tables 4.2.6.8 and 6.1.1.4'
H H 0.0000 0.0000 'International Tables Vol C Tables 4.2.6.8 and 6.1.1.4'
N N 0.0061 0.0033 'International Tables Vol C Tables 4.2.6.8 and 6.1.1.4'
O O 0.0106 0.0060 'International Tables Vol C Tables 4.2.6.8 and 6.1.1.4'
F F 0.0171 0.0103 'International Tables Vol C Tables 4.2.6.8 and 6.1.1.4'
S S 0.1246 0.1234 'International Tables Vol C Tables 4.2.6.8 and 6.1.1.4'
Fe Fe 0.3463 0.8444 'International Tables Vol C Tables 4.2.6.8 and 6.1.1.4'

loop_
_geom_angle_atom_site_label_1
_geom_angle_atom_site_label_2
_geom_angle_atom_site_label_3
_geom_angle
O60' Fe O60 8.5(4)
O60' Fe O51 87.9(3)
O60 Fe O51 84.29(12)
O60' Fe O7 125.7(3)
O60 Fe O7 117.74(16)
O51 Fe O7 87.25(6)
O60' Fe O18 85.6(3)
O60 Fe O18 93.59(16)
O51 Fe O18 96.14(6)
O7 Fe O18 148.67(5)
O60' Fe N1 159.8(3)
O60 Fe N1 168.17(16)
O51 Fe N1 98.35(6)
O7 Fe N1 74.00(5)
O18 Fe N1 74.69(5)
O60' Fe O41 83.0(3)
O60 Fe O41 85.32(14)
O51 Fe O41 166.22(9)
O7 Fe O41 89.61(10)
O18 Fe O41 93.51(10)
N1 Fe O41 93.66(9)
O60' Fe O41' 88.6(7)
O60 Fe O41' 90.7(7)
O51 Fe O41' 168.0(6)
O7 Fe O41' 85.5(7)
O18 Fe O41' 95.0(7)
N1 Fe O41' 88.7(6)
O41 Fe O41' 5.7(7)
C2 N1 C6 121.39(14)
C2 N1 Fe 118.25(11)
C6 N1 Fe 117.90(11)
N1 C2 C3 120.73(15)
N1 C2 C7 109.10(14)
C3 C2 C7 130.05(15)
C2 C3 C4 118.06(16)
C5 C4 C3 120.46(17)
C6 C5 C4 117.92(16)
N1 C6 C5 121.25(15)
N1 C6 C18 109.28(14)
C5 C6 C18 129.18(15)
O7 C7 N8 120.28(15)
O7 C7 C2 117.20(15)
N8 C7 C2 122.47(15)
C7 O7 Fe 118.32(11)
C7 N8 C9 125.57(15)
C7 N8 C29 118.19(15)
C9 N8 C29 115.57(15)
C14 C9 C10 120.28(18)
C14 C9 N8 117.68(17)
C10 C9 N8 121.95(17)
C11 C10 C9 118.0(2)
C11 C10 C15' 119.4(5)
C9 C10 C15' 122.4(5)
C11 C10 C15 116.1(2)
C9 C10 C15 125.80(19)
C12 C11 C10 121.5(2)
C13 C12 C11 119.8(2)
C12 C13 C14 120.0(2)
C13 C14 C9 120.4(2)
O15 C15 O16 124.5(3)
O15 C15 C10 122.5(3)
O16 C15 C10 113.1(3)
C15 O16 C17 114.9(3)
O16' C15' O15' 121.3(11)
O16' C15' C10 119.2(10)
O15' C15' C10 119.5(9)
C15' O16' C17' 119.2(19)
O18 C18 N19 120.49(15)
O18 C18 C6 116.95(14)
N19 C18 C6 122.55(15)
C18 O18 Fe 116.62(11)
C18 N19 C20 124.31(14)
C18 N19 C30 116.90(15)
C20 N19 C30 118.33(14)
C25 C20 C21 120.39(18)
C25 C20 N19 117.34(18)
C21 C20 N19 122.21(17)
C22 C21 C20 118.41(19)
C22 C21 C26 116.11(19)
C20 C21 C26 125.46(17)
C23 C22 C21 121.0(2)
C22 C23 C24 120.0(2)
C23 C24 C25 120.0(2)
C20 C25 C24 120.1(2)
O26 C26 O27 123.0(2)
O26 C26 C21 122.5(2)
O27 C26 C21 114.48(18)
C26 O27 C28 116.5(2)
O43 S40 O42 117.56(17)
O43 S40 O41 113.32(18)
O42 S40 O41 113.83(16)
O43 S40 C40 103.77(14)
O42 S40 C40 103.38(12)
O41 S40 C40 102.57(16)
S40 O41 Fe 146.8(2)
F43 C40 F42 108.6(2)
F43 C40 F41 107.7(2)
F42 C40 F41 106.5(2)
F43 C40 S40 111.30(18)
F42 C40 S40 111.93(18)
F41 C40 S40 110.58(18)
O43' S40' O42' 118.1(10)
O43' S40' O41' 115.1(10)
O42' S40' O41' 112.0(10)
O43' S40' C40' 105.5(8)
O42' S40' C40' 102.0(8)
O41' S40' C40' 101.4(10)
S40' O41' Fe 141.4(16)
F43' C40' F42' 109.8(11)
F43' C40' F41' 109.6(11)
F42' C40' F41' 108.8(11)
F43' C40' S40' 109.6(10)
F42' C40' S40' 109.7(10)
F41' C40' S40' 109.3(9)
O52 S50 O53 117.80(13)
O52 S50 O51 114.90(11)
O53 S50 O51 112.94(10)
O52 S50 C50 104.51(13)
O53 S50 C50 102.83(15)
O51 S50 C50 101.05(11)
S50 O51 Fe 140.84(10)
F53 C50 F51 108.0(2)
F53 C50 F52 107.0(3)
F51 C50 F52 108.3(3)
F53 C50 S50 112.2(2)
F51 C50 S50 112.0(2)
F52 C50 S50 109.24(19)
C61 O60 C64 108.6(3)
C61 O60 Fe 129.9(3)
C64 O60 Fe 118.7(3)
O60 C61 C62 106.2(3)
C61 C62 C63 103.8(3)
C64 C63 C62 103.8(4)
C63 C64 O60 104.9(3)
C61' O60' C64' 107.3(7)
C61' O60' Fe 127.6(7)
C64' O60' Fe 121.2(7)
O60' C61' C62' 107.6(7)
C61' C62' C63' 106.8(6)
C62' C63' C64' 104.7(6)
O60' C64' C63' 102.0(7)

loop_
_geom_bond_atom_site_label_1
_geom_bond_atom_site_label_2
_geom_bond_distance
Fe O60' 2.083(9)
Fe O60 2.091(3)
Fe O51 2.1081(15)
Fe O7 2.1139(12)
Fe O18 2.1178(13)
Fe N1 2.1259(14)
Fe O41 2.147(2)
Fe O41' 2.187(17)
N1 C2 1.333(2)
N1 C6 1.335(2)
C2 C3 1.390(2)
C2 C7 1.514(2)
C3 C4 1.390(3)
C4 C5 1.388(3)
C5 C6 1.382(2)
C6 C18 1.512(2)
C7 O7 1.248(2)
C7 N8 1.333(2)
N8 C9 1.439(2)
N8 C29 1.477(2)
C9 C14 1.396(3)
C9 C10 1.397(3)
C10 C11 1.395(3)
C10 C15' 1.498(10)
C10 C15 1.508(3)
C11 C12 1.385(3)
C12 C13 1.377(3)
C13 C14 1.380(3)
C15 O15 1.203(4)
C15 O16 1.315(4)
O16 C17 1.465(4)
C15' O16' 1.254(12)
C15' O15' 1.254(12)
O16' C17' 1.44(2)
C18 O18 1.253(2)
C18 N19 1.328(2)
N19 C20 1.439(2)
N19 C30 1.470(2)
C20 C25 1.383(3)
C20 C21 1.399(3)
C21 C22 1.397(3)
C21 C26 1.484(3)
C22 C23 1.376(4)
C23 C24 1.382(4)
C24 C25 1.387(3)
C26 O26 1.197(3)
C26 O27 1.313(3)
O27 C28 1.448(3)
S40 O43 1.422(2)
S40 O42 1.431(2)
S40 O41 1.444(2)
S40 C40 1.818(3)
C40 F43 1.309(3)
C40 F42 1.325(3)
C40 F41 1.329(3)
S40' O43' 1.411(11)
S40' O42' 1.449(11)
S40' O41' 1.460(12)
S40' C40' 1.817(12)
C40' F43' 1.304(12)
C40' F42' 1.311(12)
C40' F41' 1.325(12)
S50 O52 1.4219(19)
S50 O53 1.4299(19)
S50 O51 1.4533(14)
S50 C50 1.805(3)
C50 F53 1.310(4)
C50 F51 1.311(3)
C50 F52 1.352(4)
O60 C61 1.425(4)
O60 C64 1.510(5)
C61 C62 1.469(5)
C62 C63 1.525(7)
C63 C64 1.508(6)
O60' C61' 1.410(11)
O60' C64' 1.491(11)
C61' C62' 1.466(10)
C62' C63' 1.502(11)
C63' C64' 1.518(12)
